data_2207225
loop_
_publ_author_name
'Bakare, Oladapo'
'John, Nicole'
'Butcher, Ray J.'
'Zalkow, Leon H.'

_publ_section_title
;
 12-Methoxy-15-(4-morpholino)podocarpa-8,11,13-trien-15-one
;
_journal_coeditor_code GH6030
_journal_issue 11
_journal_name_full 'Acta Crystallographica Section E'
_journal_page_first o3791
_journal_page_last o3793
_journal_paper_doi 10.1107/S1600536805033386
_journal_volume 61
_journal_year 2005
_chemical_formula_iupac 'C22 H31 N O3'
_chemical_formula_moiety 'C22 H31 N O3'
_chemical_formula_sum 'C22 H31 N O3'
_chemical_formula_weight 357.48
_chemical_name_common
;
12-Methoxy-15-(4-morpholino)podocarpa-8,11,13-trien-15-one
;
_chemical_name_systematic
;
(6-methoxy-1,4a-dimethyl-1,2,3,4,4a,9,10,10a-octahydrophenanthren-1-
yl)morpholin-4-yl-methanone
;
_space_group_IT_number 19
_symmetry_cell_setting orthorhombic
_symmetry_space_group_name_Hall 'P 2ac 2ab'
_symmetry_space_group_name_H-M 'P 21 21 21'
_atom_sites_solution_hydrogens geom
_atom_sites_solution_primary direct
_atom_sites_solution_secondary difmap
_audit_creation_method SHELXL97
_cell_angle_alpha 90.00
_cell_angle_beta 90.00
_cell_angle_gamma 90.00
_cell_formula_units_Z 4
_cell_length_a 14.4202(14)
_cell_length_b 7.1619(7)
_cell_length_c 18.5166(18)
_cell_measurement_reflns_used 6672
_cell_measurement_temperature 93(2)
_cell_measurement_theta_max 28.23
_cell_measurement_theta_min 2.60
_cell_volume 1912.3(3)
_computing_cell_refinement 'SAINT (Bruker, 2001)'
_computing_data_collection 'SMART (Bruker, 2001)'
_computing_data_reduction SAINT
_computing_molecular_graphics 'SHELXTL (Sheldrick, 1997b)'
_computing_publication_material SHELXTL
_computing_structure_refinement 'SHELXL97 (Sheldrick, 1997a)'
_computing_structure_solution 'SHELXS97 (Sheldrick, 1997a)'
_diffrn_ambient_temperature 93(2)
_diffrn_measured_fraction_theta_full 0.967
_diffrn_measured_fraction_theta_max 0.967
_diffrn_measurement_device_type 'Bruker SMART CCD area-detector'
_diffrn_measurement_method '\f and \w'
_diffrn_radiation_monochromator graphite
_diffrn_radiation_source 'fine-focus sealed tube'
_diffrn_radiation_type MoK\a
_diffrn_radiation_wavelength 0.71073
_diffrn_reflns_av_R_equivalents 0.0638
_diffrn_reflns_av_sigmaI/netI 0.0241
_diffrn_reflns_limit_h_max 18
_diffrn_reflns_limit_h_min -19
_diffrn_reflns_limit_k_max 8
_diffrn_reflns_limit_k_min -9
_diffrn_reflns_limit_l_max 24
_diffrn_reflns_limit_l_min -24
_diffrn_reflns_number 14733
_diffrn_reflns_theta_full 28.36
_diffrn_reflns_theta_max 28.36
_diffrn_reflns_theta_min 2.20
_diffrn_standards_number 0
_exptl_absorpt_coefficient_mu 0.081
_exptl_absorpt_correction_T_max 1.000
_exptl_absorpt_correction_T_min 0.759
_exptl_absorpt_correction_type multi-scan
_exptl_absorpt_process_details '(SADABS; Sheldrick, 1997)'
_exptl_crystal_colour colorless
_exptl_crystal_density_diffrn 1.242
_exptl_crystal_density_method 'not measured'
_exptl_crystal_description chunk
_exptl_crystal_F_000 776
_exptl_crystal_size_max 0.56
_exptl_crystal_size_mid 0.45
_exptl_crystal_size_min 0.35
_refine_diff_density_max 0.318
_refine_diff_density_min -0.203
_refine_ls_extinction_method none
_refine_ls_goodness_of_fit_ref 1.042
_refine_ls_hydrogen_treatment constr
_refine_ls_matrix_type full
_refine_ls_number_parameters 238
_refine_ls_number_reflns 2650
_refine_ls_number_restraints 0
_refine_ls_restrained_S_all 1.042
_refine_ls_R_factor_all 0.0506
_refine_ls_R_factor_gt 0.0419
_refine_ls_shift/su_max 0.001
_refine_ls_shift/su_mean 0.000
_refine_ls_structure_factor_coef Fsqd
_refine_ls_weighting_details 'calc w = 1/[\s^2^(Fo^2^)+(0.06P)^2^+0.669P] where P = (Fo^2^+2Fc^2^)/3'
_refine_ls_weighting_scheme calc
_refine_ls_wR_factor_gt 0.1057
_refine_ls_wR_factor_ref 0.1111
_reflns_number_gt 2340
_reflns_number_total 2650
_reflns_threshold_expression I>2\s(I)
_cod_data_source_file gh6030.cif
_cod_data_source_block I
_cod_depositor_comments
;
The following automatic conversions were performed:
'_symmetry_cell_setting' value 'Orthorhombic' changed to 'orthorhombic'
according to '/home/saulius/struct/CIF-dictionaries/cif_core.dic'
dictionary named 'cif_core.dic' version 2.4.1 from 2010-06-29.

Automatic conversion script
Id: cif_fix_enum 1527 2010-12-29 10:47:43Z saulius 

The following automatic conversions were performed:

'_symmetry_cell_setting' value 'Orthorhombic' changed to
'orthorhombic' according to
/home/saulius/struct/CIF-dictionaries/cif_core.dic dictionary named
'cif_core.dic' version 2.4.1 from 2010-06-29.

Automatic conversion script
Id: cif_fix_values 1715 2011-07-08 13:25:40Z adriana 
;
_cod_database_code 2207225
_cod_database_fobs_code 2207225

loop_
_symmetry_equiv_pos_as_xyz
'x, y, z'
'-x+1/2, -y, z+1/2'
'-x, y+1/2, -z+1/2'
'x+1/2, -y+1/2, -z'

loop_
_atom_site_label
_atom_site_fract_x
_atom_site_fract_y
_atom_site_fract_z
_atom_site_U_iso_or_equiv
_atom_site_adp_type
_atom_site_calc_flag
_atom_site_refinement_flags
_atom_site_occupancy
_atom_site_type_symbol
O1 0.91514(12) 0.8467(2) 0.84651(8) 0.0279(4) Uani d . 1 O
O2 0.84708(13) 1.0952(2) 1.26590(9) 0.0336(4) Uani d . 1 O
O3 0.79064(13) 0.3139(2) 0.71440(9) 0.0332(4) Uani d . 1 O
N 0.89219(14) 0.5527(2) 0.80910(10) 0.0248(4) Uani d . 1 N
C1 0.85547(16) 0.6623(3) 1.05919(12) 0.0238(4) Uani d . 1 C
H1A 0.8955 0.6122 1.0981 0.029 Uiso calc R 1 H
H1B 0.7952 0.6974 1.0809 0.029 Uiso calc R 1 H
C2 0.83965(17) 0.5109(3) 1.00267(12) 0.0264(5) Uani d . 1 C
H2A 0.8108 0.4006 1.0258 0.032 Uiso calc R 1 H
H2B 0.7966 0.5578 0.9652 0.032 Uiso calc R 1 H
C3 0.92990(16) 0.4541(3) 0.96783(12) 0.0240(4) Uani d . 1 C
H3A 0.9179 0.3505 0.9337 0.029 Uiso calc R 1 H
H3B 0.9725 0.4071 1.0056 0.029 Uiso calc R 1 H
C4 0.97760(15) 0.6149(3) 0.92695(12) 0.0212(4) Uani d . 1 C
C5 0.98902(15) 0.7779(3) 0.98264(11) 0.0204(4) Uani d . 1 C
H5A 1.0305 0.7230 1.0203 0.025 Uiso calc R 1 H
C6 1.04299(16) 0.9514(3) 0.95696(12) 0.0244(5) Uani d . 1 C
H6A 1.0926 0.9138 0.9230 0.029 Uiso calc R 1 H
H6B 1.0007 1.0383 0.9316 0.029 Uiso calc R 1 H
C7 1.08500(17) 1.0468(3) 1.02262(13) 0.0293(5) Uani d . 1 C
H7A 1.1393 0.9737 1.0391 0.035 Uiso calc R 1 H
H7B 1.1074 1.1722 1.0083 0.035 Uiso calc R 1 H
C8 1.01814(16) 1.0675(3) 1.08470(12) 0.0247(5) Uani d . 1 C
C9 0.93403(16) 0.9681(3) 1.08774(12) 0.0225(4) Uani d . 1 C
C10 0.90172(15) 0.8388(3) 1.02650(11) 0.0210(4) Uani d . 1 C
C11 0.87874(16) 0.9873(3) 1.14972(12) 0.0240(4) Uani d . 1 C
H11A 0.8211 0.9235 1.1520 0.029 Uiso calc R 1 H
C12 0.90610(18) 1.0970(3) 1.20768(12) 0.0281(5) Uani d . 1 C
C13 0.98901(18) 1.1951(3) 1.20489(13) 0.0307(5) Uani d . 1 C
H13A 1.0083 1.2708 1.2443 0.037 Uiso calc R 1 H
C14 1.04289(17) 1.1799(3) 1.14319(14) 0.0307(5) Uani d . 1 C
H14A 1.0991 1.2489 1.1406 0.037 Uiso calc R 1 H
C15 0.92652(15) 0.6783(3) 0.85811(11) 0.0214(4) Uani d . 1 C
C16 1.07629(16) 0.5497(3) 0.90425(13) 0.0274(5) Uani d . 1 C
H16A 1.0719 0.4298 0.8790 0.041 Uiso calc R 1 H
H16B 1.1151 0.5354 0.9474 0.041 Uiso calc R 1 H
H16C 1.1040 0.6429 0.8721 0.041 Uiso calc R 1 H
C17 0.82742(16) 0.9455(3) 0.98333(13) 0.0254(5) Uani d . 1 C
H17A 0.7795 0.9916 1.0164 0.038 Uiso calc R 1 H
H17B 0.7992 0.8616 0.9478 0.038 Uiso calc R 1 H
H17C 0.8563 1.0513 0.9583 0.038 Uiso calc R 1 H
C18 0.8819(2) 1.1728(4) 1.33165(13) 0.0409(6) Uani d . 1 C
H18A 0.8353 1.1592 1.3698 0.061 Uiso calc R 1 H
H18B 0.8958 1.3055 1.3245 0.061 Uiso calc R 1 H
H18C 0.9387 1.1068 1.3458 0.061 Uiso calc R 1 H
C19 0.92051(17) 0.3580(3) 0.79578(12) 0.0252(5) Uani d . 1 C
H19A 0.9505 0.3063 0.8395 0.030 Uiso calc R 1 H
H19B 0.9659 0.3538 0.7557 0.030 Uiso calc R 1 H
C20 0.83642(19) 0.2422(3) 0.77656(14) 0.0312(5) Uani d . 1 C
H20A 0.8559 0.1118 0.7673 0.037 Uiso calc R 1 H
H20B 0.7928 0.2414 0.8178 0.037 Uiso calc R 1 H
C21 0.76153(18) 0.5013(3) 0.72752(14) 0.0301(5) Uani d . 1 C
H21A 0.7165 0.5026 0.7679 0.036 Uiso calc R 1 H
H21C 0.7298 0.5502 0.6840 0.036 Uiso calc R 1 H
C22 0.84235(18) 0.6266(3) 0.74593(13) 0.0285(5) Uani d . 1 C
H22C 0.8851 0.6341 0.7042 0.034 Uiso calc R 1 H
H22A 0.8195 0.7541 0.7565 0.034 Uiso calc R 1 H

loop_
_atom_site_aniso_label
_atom_site_aniso_U_11
_atom_site_aniso_U_22
_atom_site_aniso_U_33
_atom_site_aniso_U_12
_atom_site_aniso_U_13
_atom_site_aniso_U_23
O1 0.0437(10) 0.0145(7) 0.0255(8) 0.0016(7) -0.0032(7) 0.0035(6)
O2 0.0462(10) 0.0286(9) 0.0259(8) 0.0027(8) 0.0010(8) -0.0089(7)
O3 0.0464(10) 0.0175(7) 0.0357(9) 0.0016(7) -0.0111(8) -0.0046(7)
N 0.0338(10) 0.0148(8) 0.0257(9) 0.0026(8) -0.0031(8) -0.0004(7)
C1 0.0276(11) 0.0198(9) 0.0239(10) -0.0055(9) 0.0024(9) -0.0009(8)
C2 0.0326(12) 0.0187(9) 0.0280(11) -0.0097(9) 0.0017(10) -0.0001(9)
C3 0.0346(11) 0.0131(8) 0.0242(10) -0.0019(9) 0.0012(9) 0.0012(8)
C4 0.0271(11) 0.0132(8) 0.0232(10) 0.0018(8) 0.0013(9) 0.0005(8)
C5 0.0242(10) 0.0133(8) 0.0239(10) -0.0021(8) 0.0007(8) -0.0002(8)
C6 0.0249(10) 0.0178(9) 0.0305(11) -0.0034(8) 0.0028(9) 0.0033(9)
C7 0.0276(11) 0.0182(9) 0.0421(13) -0.0064(9) -0.0007(10) 0.0030(10)
C8 0.0283(11) 0.0148(8) 0.0309(11) -0.0022(8) -0.0052(9) 0.0014(9)
C9 0.0273(10) 0.0143(8) 0.0259(10) 0.0007(8) -0.0055(9) -0.0006(8)
C10 0.0238(10) 0.0148(8) 0.0243(10) -0.0028(8) 0.0008(8) -0.0002(8)
C11 0.0271(11) 0.0173(9) 0.0275(11) 0.0014(8) -0.0040(9) -0.0024(8)
C12 0.0390(13) 0.0173(9) 0.0278(11) 0.0072(9) -0.0031(10) -0.0020(9)
C13 0.0417(13) 0.0169(9) 0.0333(12) 0.0006(10) -0.0133(11) -0.0067(9)
C14 0.0326(12) 0.0175(9) 0.0421(13) -0.0044(9) -0.0111(11) -0.0015(10)
C15 0.0254(10) 0.0167(8) 0.0221(10) 0.0002(8) 0.0047(9) 0.0011(8)
C16 0.0305(12) 0.0219(9) 0.0297(11) 0.0054(9) 0.0028(10) 0.0005(9)
C17 0.0246(10) 0.0219(9) 0.0298(11) -0.0006(9) -0.0017(9) -0.0009(9)
C18 0.0615(18) 0.0338(13) 0.0273(12) 0.0085(13) -0.0057(12) -0.0094(11)
C19 0.0339(12) 0.0180(9) 0.0237(10) 0.0060(9) -0.0001(9) -0.0019(8)
C20 0.0423(14) 0.0170(10) 0.0343(12) 0.0035(10) -0.0045(11) 0.0001(9)
C21 0.0355(13) 0.0197(9) 0.0351(12) 0.0043(10) -0.0062(10) -0.0026(9)
C22 0.0393(13) 0.0181(9) 0.0281(11) 0.0016(10) -0.0058(10) 0.0019(9)

loop_
_atom_type_symbol
_atom_type_description
_atom_type_scat_dispersion_real
_atom_type_scat_dispersion_imag
_atom_type_scat_source
C C 0.0033 0.0016 'International Tables Vol C Tables 4.2.6.8 and 6.1.1.4'
H H 0.0000 0.0000 'International Tables Vol C Tables 4.2.6.8 and 6.1.1.4'
N N 0.0061 0.0033 'International Tables Vol C Tables 4.2.6.8 and 6.1.1.4'
O O 0.0106 0.0060 'International Tables Vol C Tables 4.2.6.8 and 6.1.1.4'

loop_
_geom_angle_atom_site_label_1
_geom_angle_atom_site_label_2
_geom_angle_atom_site_label_3
_geom_angle
_geom_angle_publ_flag
C12 O2 C18 116.6(2) y
C20 O3 C21 109.76(18) y
C15 N C22 117.83(17) y
C15 N C19 129.19(19) y
C22 N C19 110.04(18) y
C2 C1 C10 112.09(17) ?
C2 C1 H1A 109.2 ?
C10 C1 H1A 109.2 ?
C2 C1 H1B 109.2 ?
C10 C1 H1B 109.2 ?
H1A C1 H1B 107.9 ?
C3 C2 C1 110.88(18) ?
C3 C2 H2A 109.5 ?
C1 C2 H2A 109.5 ?
C3 C2 H2B 109.5 ?
C1 C2 H2B 109.5 ?
H2A C2 H2B 108.1 ?
C2 C3 C4 113.20(17) ?
C2 C3 H3A 108.9 ?
C4 C3 H3A 108.9 ?
C2 C3 H3B 108.9 ?
C4 C3 H3B 108.9 ?
H3A C3 H3B 107.8 ?
C3 C4 C15 114.42(18) ?
C3 C4 C16 108.47(17) ?
C15 C4 C16 107.60(17) y
C3 C4 C5 106.30(16) y
C15 C4 C5 112.04(16) y
C16 C4 C5 107.78(18) y
C6 C5 C10 110.03(16) ?
C6 C5 C4 116.79(17) ?
C10 C5 C4 117.80(17) ?
C6 C5 H5A 103.3 ?
C10 C5 H5A 103.3 ?
C4 C5 H5A 103.3 ?
C7 C6 C5 108.47(18) ?
C7 C6 H6A 110.0 ?
C5 C6 H6A 110.0 ?
C7 C6 H6B 110.0 ?
C5 C6 H6B 110.0 ?
H6A C6 H6B 108.4 ?
C8 C7 C6 113.52(19) ?
C8 C7 H7A 108.9 ?
C6 C7 H7A 108.9 ?
C8 C7 H7B 108.9 ?
C6 C7 H7B 108.9 ?
H7A C7 H7B 107.7 ?
C14 C8 C9 118.8(2) ?
C14 C8 C7 119.0(2) ?
C9 C8 C7 122.14(19) ?
C11 C9 C8 118.19(19) ?
C11 C9 C10 119.35(19) ?
C8 C9 C10 122.46(19) ?
C9 C10 C17 107.18(17) ?
C9 C10 C1 109.47(17) ?
C17 C10 C1 107.92(17) ?
C9 C10 C5 107.94(17) ?
C17 C10 C5 115.46(18) ?
C1 C10 C5 108.77(16) ?
C12 C11 C9 121.8(2) ?
C12 C11 H11A 119.1 ?
C9 C11 H11A 119.1 ?
O2 C12 C11 115.2(2) y
O2 C12 C13 124.6(2) y
C11 C12 C13 120.2(2) ?
C14 C13 C12 118.3(2) ?
C14 C13 H13A 120.9 ?
C12 C13 H13A 120.9 ?
C13 C14 C8 122.8(2) ?
C13 C14 H14A 118.6 ?
C8 C14 H14A 118.6 ?
O1 C15 N 118.5(2) y
O1 C15 C4 119.67(19) y
N C15 C4 121.80(17) y
C4 C16 H16A 109.5 ?
C4 C16 H16B 109.5 ?
H16A C16 H16B 109.5 ?
C4 C16 H16C 109.5 ?
H16A C16 H16C 109.5 ?
H16B C16 H16C 109.5 ?
C10 C17 H17A 109.5 ?
C10 C17 H17B 109.5 ?
H17A C17 H17B 109.5 ?
C10 C17 H17C 109.5 ?
H17A C17 H17C 109.5 ?
H17B C17 H17C 109.5 ?
O2 C18 H18A 109.5 ?
O2 C18 H18B 109.5 ?
H18A C18 H18B 109.5 ?
O2 C18 H18C 109.5 ?
H18A C18 H18C 109.5 ?
H18B C18 H18C 109.5 ?
N C19 C20 109.65(19) y
N C19 H19A 109.7 y
C20 C19 H19A 109.7 ?
N C19 H19B 109.7 ?
C20 C19 H19B 109.7 ?
H19A C19 H19B 108.2 ?
O3 C20 C19 111.39(19) y
O3 C20 H20A 109.4 ?
C19 C20 H20A 109.4 ?
O3 C20 H20B 109.4 ?
C19 C20 H20B 109.4 ?
H20A C20 H20B 108.0 ?
O3 C21 C22 111.7(2) y
O3 C21 H21A 109.3 ?
C22 C21 H21A 109.3 ?
O3 C21 H21C 109.3 ?
C22 C21 H21C 109.3 ?
H21A C21 H21C 107.9 ?
N C22 C21 110.04(19) y
N C22 H22C 109.7 ?
C21 C22 H22C 109.7 ?
N C22 H22A 109.7 ?
C21 C22 H22A 109.7 ?
H22C C22 H22A 108.2 ?

loop_
_geom_bond_atom_site_label_1
_geom_bond_atom_site_label_2
_geom_bond_distance
_geom_bond_publ_flag
O1 C15 1.236(2) y
O2 C12 1.374(3) y
O2 C18 1.429(3) y
O3 C20 1.423(3) y
O3 C21 1.427(3) y
N C15 1.370(3) y
N C22 1.471(3) y
N C19 1.474(3) y
C1 C2 1.524(3) y
C1 C10 1.552(3) y
C1 H1A 0.9900 ?
C1 H1B 0.9900 ?
C2 C3 1.508(3) y
C2 H2A 0.9900 ?
C2 H2B 0.9900 ?
C3 C4 1.540(3) y
C3 H3A 0.9900 ?
C3 H3B 0.9900 ?
C4 C15 1.541(3) y
C4 C16 1.555(3) y
C4 C5 1.566(3) y
C5 C6 1.541(3) y
C5 C10 1.560(3) y
C5 H5A 1.0000 ?
C6 C7 1.521(3) ?
C6 H6A 0.9900 ?
C6 H6B 0.9900 ?
C7 C8 1.508(3) ?
C7 H7A 0.9900 ?
C7 H7B 0.9900 ?
C8 C14 1.396(3) ?
C8 C9 1.407(3) ?
C9 C11 1.404(3) ?
C9 C10 1.536(3) ?
C10 C17 1.540(3) y
C11 C12 1.387(3) ?
C11 H11A 0.9500 ?
C12 C13 1.388(4) ?
C13 C14 1.386(4) ?
C13 H13A 0.9500 ?
C14 H14A 0.9500 ?
C16 H16A 0.9800 ?
C16 H16B 0.9800 ?
C16 H16C 0.9800 ?
C17 H17A 0.9800 ?
C17 H17B 0.9800 ?
C17 H17C 0.9800 ?
C18 H18A 0.9800 ?
C18 H18B 0.9800 ?
C18 H18C 0.9800 ?
C19 C20 1.512(3) y
C19 H19A 0.9900 ?
C19 H19B 0.9900 ?
C20 H20A 0.9900 ?
C20 H20B 0.9900 ?
C21 C22 1.510(3) y
C21 H21A 0.9900 ?
C21 H21C 0.9900 ?
C22 H22C 0.9900 ?
C22 H22A 0.9900 ?

loop_
_geom_torsion_atom_site_label_1
_geom_torsion_atom_site_label_2
_geom_torsion_atom_site_label_3
_geom_torsion_atom_site_label_4
_geom_torsion
C10 C1 C2 C3 58.5(2)
C1 C2 C3 C4 -62.1(2)
C2 C3 C4 C15 -68.9(2)
C2 C3 C4 C16 170.96(19)
C2 C3 C4 C5 55.3(2)
C3 C4 C5 C6 174.88(18)
C15 C4 C5 C6 -59.5(2)
C16 C4 C5 C6 58.7(2)
C3 C4 C5 C10 -50.7(2)
C15 C4 C5 C10 75.0(2)
C16 C4 C5 C10 -166.83(17)
C10 C5 C6 C7 68.3(2)
C4 C5 C6 C7 -153.92(19)
C5 C6 C7 C8 -45.9(2)
C6 C7 C8 C14 -169.3(2)
C6 C7 C8 C9 14.7(3)
C14 C8 C9 C11 0.1(3)
C7 C8 C9 C11 176.1(2)
C14 C8 C9 C10 -179.1(2)
C7 C8 C9 C10 -3.1(3)
C11 C9 C10 C17 78.6(2)
C8 C9 C10 C17 -102.1(2)
C11 C9 C10 C1 -38.2(3)
C8 C9 C10 C1 141.1(2)
C11 C9 C10 C5 -156.41(18)
C8 C9 C10 C5 22.8(3)
C2 C1 C10 C9 -168.34(18)
C2 C1 C10 C17 75.3(2)
C2 C1 C10 C5 -50.6(2)
C6 C5 C10 C9 -54.7(2)
C4 C5 C10 C9 168.04(17)
C6 C5 C10 C17 65.2(2)
C4 C5 C10 C17 -72.1(2)
C6 C5 C10 C1 -173.37(18)
C4 C5 C10 C1 49.4(2)
C8 C9 C11 C12 -1.5(3)
C10 C9 C11 C12 177.7(2)
C18 O2 C12 C11 167.0(2)
C18 O2 C12 C13 -11.5(3)
C9 C11 C12 O2 -176.98(19)
C9 C11 C12 C13 1.5(3)
O2 C12 C13 C14 178.3(2)
C11 C12 C13 C14 -0.1(3)
C12 C13 C14 C8 -1.3(3)
C9 C8 C14 C13 1.3(3)
C7 C8 C14 C13 -174.8(2)
C22 N C15 O1 -0.9(3)
C19 N C15 O1 157.5(2)
C22 N C15 C4 178.5(2)
C19 N C15 C4 -23.1(3)
C3 C4 C15 O1 134.1(2)
C16 C4 C15 O1 -105.2(2)
C5 C4 C15 O1 13.1(3)
C3 C4 C15 N -45.3(3)
C16 C4 C15 N 75.4(2)
C5 C4 C15 N -166.35(19)
C15 N C19 C20 144.4(2)
C22 N C19 C20 -55.8(2)
C21 O3 C20 C19 -59.6(3)
N C19 C20 O3 58.6(3)
C20 O3 C21 C22 58.9(3)
C15 N C22 C21 -142.4(2)
C19 N C22 C21 55.2(2)
O3 C21 C22 N -57.1(3)

loop_
_cod_related_entry_id
_cod_related_entry_database
_cod_related_entry_code
1 ChemSpider 21180141
